data_4307513
loop_
_publ_author_name
'Meaghan E. Germain'
'Thomas R. Vargo'
'Peter G. Khalifah'
'Michael J. Knapp'

_publ_section_title
;
Fluorescent Detection of Nitroaromatics and 2,3-Dimethyl- 2,3-dinitrobutane
(DMNB) by a Zinc Complex: (salophen)Zn
;
_journal_name_full 'Inorganic Chemistry'
_journal_page_first 4422
_journal_page_last 4429
_journal_paper_doi 10.1021/ic062012c
_journal_volume 46
_journal_year 2007
_chemical_compound_source 'synthesis as described'
_chemical_formula_moiety 'C40 H58 N2 O4 Zn1'
_chemical_formula_sum 'C40 H58 N2 O4 Zn'
_chemical_formula_weight 696.25
_chemical_name_common (salen)Zn(EtOH)EtOH
_chemical_name_systematic
;
 ?
;
_space_group_IT_number 14
_symmetry_cell_setting monoclinic
_symmetry_Int_Tables_number 14
_symmetry_space_group_name_Hall '-P 2ybc'
_symmetry_space_group_name_H-M 'P 1 21/c 1'
_atom_sites_solution_hydrogens geom
_atom_sites_solution_primary direct
_atom_sites_solution_secondary difmap
_audit_conform_dict_location ftp://ftp.iucr.org/pub/cif_core.dic
_audit_conform_dict_name cif_core.dic
_audit_conform_dict_version 2.3
_audit_creation_date 2006-09-17T22:26:43-00:00
_audit_creation_method 'WinGX routine CIF_UPDATE'
_cell_angle_alpha 90
_cell_angle_beta 91.4830(10)
_cell_angle_gamma 90
_cell_formula_units_Z 4
_cell_length_a 13.1292(3)
_cell_length_b 24.9288(5)
_cell_length_c 11.6353(2)
_cell_measurement_reflns_used 8675
_cell_measurement_temperature 126
_cell_measurement_theta_max 27.485
_cell_measurement_theta_min 1.018
_cell_measurement_wavelength 0.71073
_cell_volume 3806.90(13)
_computing_cell_refinement 'HKL Scalepack (Otwinowski & Minor 1997)'
_computing_data_collection 'Collect (Nonius BV, 1997-2000)'
_computing_data_reduction 'HKL Denzo and Scalepack (Otwinowski & Minor 1997)'
_computing_molecular_graphics 'Ortep-3 for Windows (Farrugia, 1997)'
_computing_publication_material 'WinGX publication routines (Farrugia, 1999)'
_computing_structure_refinement 'SHELXL-97 (Sheldrick, 1997)'
_computing_structure_solution 'SIR97 (Giacovazzo et al, 1997)'
_diffrn_ambient_temperature 126
_diffrn_detector 'CCD plate'
_diffrn_detector_area_resol_mean 9
_diffrn_measured_fraction_theta_full 0.993
_diffrn_measured_fraction_theta_max 0.993
_diffrn_measurement_device '95mm CCD camera on \k-goniostat'
_diffrn_measurement_device_type KappaCCD
_diffrn_measurement_method 'CCD rotation images, thick slices'
_diffrn_orient_matrix_type 'by Nonius Collect from scalepack cell'
_diffrn_orient_matrix_UB_11 0.830678E-1
_diffrn_orient_matrix_UB_12 -0.73917E-2
_diffrn_orient_matrix_UB_13 -0.118281E-1
_diffrn_orient_matrix_UB_21 -0.202678E-1
_diffrn_orient_matrix_UB_22 -0.139732E-1
_diffrn_orient_matrix_UB_23 -0.695661E-1
_diffrn_orient_matrix_UB_31 0.89727E-2
_diffrn_orient_matrix_UB_32 0.368682E-1
_diffrn_orient_matrix_UB_33 -0.287371E-1
_diffrn_radiation_monochromator graphite
_diffrn_radiation_probe x-ray
_diffrn_radiation_type MoK\a
_diffrn_radiation_wavelength 0.71069
_diffrn_reflns_av_R_equivalents 0.0622
_diffrn_reflns_av_unetI/netI 0.0959
_diffrn_reflns_limit_h_max 17
_diffrn_reflns_limit_h_min -17
_diffrn_reflns_limit_k_max 32
_diffrn_reflns_limit_k_min -32
_diffrn_reflns_limit_l_max 15
_diffrn_reflns_limit_l_min -15
_diffrn_reflns_number 16596
_diffrn_reflns_theta_full 27.5
_diffrn_reflns_theta_max 27.5
_diffrn_reflns_theta_min 3.71
_diffrn_source 'Enraf Nonius FR590'
_exptl_absorpt_coefficient_mu 0.686
_exptl_absorpt_correction_T_max 0.872
_exptl_absorpt_correction_T_min 0.717
_exptl_absorpt_correction_type empirical
_exptl_absorpt_process_details 'From Denzo software package'
_exptl_crystal_colour orange
_exptl_crystal_density_diffrn 1.215
_exptl_crystal_density_method 'not measured'
_exptl_crystal_description 'prism, parallelpiped'
_exptl_crystal_F_000 1496
_exptl_crystal_size_max 0.5
_exptl_crystal_size_mid 0.5
_exptl_crystal_size_min 0.2
_refine_diff_density_max 0.598
_refine_diff_density_min -0.379
_refine_diff_density_rms 0.073
_refine_ls_extinction_method none
_refine_ls_goodness_of_fit_ref 1.02
_refine_ls_hydrogen_treatment mixed
_refine_ls_matrix_type full
_refine_ls_number_parameters 442
_refine_ls_number_reflns 8682
_refine_ls_number_restraints 0
_refine_ls_restrained_S_all 1.02
_refine_ls_R_factor_all 0.1014
_refine_ls_R_factor_gt 0.0477
_refine_ls_shift/su_max 0.001
_refine_ls_shift/su_mean 0
_refine_ls_structure_factor_coef Fsqd
_refine_ls_weighting_details 'calc w=1/[\s^2^(Fo^2^)+(0.0501P)^2^+0.4294P] where P=(Fo^2^+2Fc^2^)/3'
_refine_ls_weighting_scheme calc
_refine_ls_wR_factor_gt 0.1018
_refine_ls_wR_factor_ref 0.1168
_reflns_number_gt 5432
_reflns_number_total 8682
_reflns_threshold_expression >2sigma(I)
_cod_data_source_file ic062012c-file003_1.cif
_cod_data_source_block 1
_cod_original_sg_symbol_H-M 'P 21/c'
_cod_database_code 4307513

loop_
_symmetry_equiv_pos_as_xyz
'x, y, z'
'-x, y+1/2, -z+1/2'
'-x, -y, -z'
'x, -y-1/2, z-1/2'

loop_
_atom_site_label
_atom_site_type_symbol
_atom_site_fract_x
_atom_site_fract_y
_atom_site_fract_z
_atom_site_U_iso_or_equiv
_atom_site_adp_type
_atom_site_occupancy
_atom_site_symmetry_multiplicity
_atom_site_calc_flag
_atom_site_refinement_flags
_atom_site_disorder_assembly
_atom_site_disorder_group
C1 C 0.7670(2) 0.23959(10) 0.1683(2) 0.0305(7) Uani 1 1 d . . .
H1A H 0.7362 0.2047 0.1715 0.046 Uiso 1 1 calc R . .
H1B H 0.8277 0.2401 0.216 0.046 Uiso 1 1 calc R . .
H1C H 0.784 0.2476 0.0904 0.046 Uiso 1 1 calc R . .
C2 C 0.6690(2) 0.26704(11) 0.3359(2) 0.0310(7) Uani 1 1 d . . .
H2A H 0.7303 0.2693 0.3823 0.046 Uiso 1 1 calc R . .
H2B H 0.6427 0.2311 0.3388 0.046 Uiso 1 1 calc R . .
H2C H 0.6193 0.2916 0.3647 0.046 Uiso 1 1 calc R . .
C3 C 0.5944(2) 0.27773(11) 0.1368(2) 0.0297(7) Uani 1 1 d . . .
H3A H 0.5638 0.2431 0.1469 0.044 Uiso 1 1 calc R . .
H3B H 0.6106 0.2825 0.0575 0.044 Uiso 1 1 calc R . .
H3C H 0.5477 0.3052 0.1594 0.044 Uiso 1 1 calc R . .
C4 C 0.69222(19) 0.28154(10) 0.2113(2) 0.0212(6) Uani 1 1 d . . .
C5 C 0.73777(19) 0.33828(10) 0.2076(2) 0.0193(6) Uani 1 1 d . . .
C6 C 0.83478(19) 0.34812(10) 0.1705(2) 0.0216(6) Uani 1 1 d . . .
H6 H 0.8717 0.3191 0.1435 0.026 Uiso 1 1 calc R . .
C7 C 0.88233(18) 0.39866(10) 0.1702(2) 0.0207(6) Uani 1 1 d . . .
C8 C 0.99150(19) 0.40366(10) 0.1255(2) 0.0234(6) Uani 1 1 d . . .
C9 C 0.9895(2) 0.39186(12) -0.0037(2) 0.0359(7) Uani 1 1 d . . .
H9A H 0.9609 0.3569 -0.0173 0.054 Uiso 1 1 calc R . .
H9B H 1.0576 0.3929 -0.0316 0.054 Uiso 1 1 calc R . .
H9C H 0.9486 0.4183 -0.0432 0.054 Uiso 1 1 calc R . .
C10 C 1.0618(2) 0.36314(12) 0.1863(2) 0.0330(7) Uani 1 1 d . . .
H10A H 1.0642 0.3704 0.2674 0.05 Uiso 1 1 calc R . .
H10B H 1.1291 0.366 0.1565 0.05 Uiso 1 1 calc R . .
H10C H 1.0363 0.3275 0.1732 0.05 Uiso 1 1 calc R . .
C11 C 1.0358(2) 0.45954(11) 0.1471(3) 0.0373(8) Uani 1 1 d . . .
H11A H 1.1027 0.4615 0.1159 0.056 Uiso 1 1 calc R . .
H11B H 1.0399 0.4663 0.2283 0.056 Uiso 1 1 calc R . .
H11C H 0.9925 0.4859 0.1106 0.056 Uiso 1 1 calc R . .
C12 C 0.82648(19) 0.44094(10) 0.2105(2) 0.0207(6) Uani 1 1 d . . .
H12 H 0.8564 0.4747 0.2143 0.025 Uiso 1 1 calc R . .
C13 C 0.72460(19) 0.43482(9) 0.2467(2) 0.0193(6) Uani 1 1 d . . .
C14 C 0.67811(19) 0.38309(10) 0.2451(2) 0.0188(6) Uani 1 1 d . . .
C15 C 0.67460(19) 0.48282(10) 0.2830(2) 0.0201(6) Uani 1 1 d . . .
H15 H 0.7142 0.5137 0.2898 0.024 Uiso 1 1 calc R . .
C18 C 0.53518(18) 0.53600(9) 0.3436(2) 0.0178(5) Uani 1 1 d . . .
C19 C 0.58401(19) 0.58572(10) 0.3428(2) 0.0208(6) Uani 1 1 d . . .
H19 H 0.6493 0.5885 0.3142 0.025 Uiso 1 1 calc R . .
C20 C 0.53623(19) 0.63084(10) 0.3842(2) 0.0227(6) Uani 1 1 d . . .
H20 H 0.569 0.6639 0.3824 0.027 Uiso 1 1 calc R . .
C21 C 0.4395(2) 0.62699(10) 0.4284(2) 0.0245(6) Uani 1 1 d . . .
H21 H 0.4085 0.6572 0.4586 0.029 Uiso 1 1 calc R . .
C22 C 0.3892(2) 0.57862(10) 0.4278(2) 0.0230(6) Uani 1 1 d . . .
H22 H 0.3237 0.5766 0.4561 0.028 Uiso 1 1 calc R . .
C23 C 0.43500(18) 0.53241(10) 0.3853(2) 0.0184(6) Uani 1 1 d . . .
C26 C 0.30115(18) 0.47145(10) 0.4243(2) 0.0196(6) Uani 1 1 d . . .
H26 H 0.267 0.5008 0.454 0.024 Uiso 1 1 calc R . .
C27 C 0.29067(18) 0.37113(10) 0.3920(2) 0.0184(6) Uani 1 1 d . . .
C28 C 0.25087(19) 0.42086(9) 0.4322(2) 0.0190(5) Uani 1 1 d . . .
C29 C 0.15734(19) 0.42155(10) 0.4914(2) 0.0214(6) Uani 1 1 d . . .
H29 H 0.1316 0.4544 0.5153 0.026 Uiso 1 1 calc R . .
C30 C 0.10398(19) 0.37610(10) 0.5146(2) 0.0204(6) Uani 1 1 d . . .
C31 C 0.0019(2) 0.37579(10) 0.5761(2) 0.0247(6) Uani 1 1 d . . .
C32 C 0.0124(2) 0.34176(12) 0.6854(2) 0.0362(8) Uani 1 1 d . . .
H32A H -0.0511 0.3418 0.7246 0.054 Uiso 1 1 calc R . .
H32B H 0.0648 0.3565 0.735 0.054 Uiso 1 1 calc R . .
H32C H 0.0299 0.3056 0.6653 0.054 Uiso 1 1 calc R . .
C33 C -0.0810(2) 0.35222(12) 0.4958(2) 0.0360(8) Uani 1 1 d . . .
H33A H -0.0868 0.3736 0.4273 0.054 Uiso 1 1 calc R . .
H33B H -0.1449 0.3522 0.5341 0.054 Uiso 1 1 calc R . .
H33C H -0.0632 0.3161 0.4759 0.054 Uiso 1 1 calc R . .
C34 C -0.0304(2) 0.43201(12) 0.6102(3) 0.0508(10) Uani 1 1 d . . .
H34A H -0.0919 0.4301 0.6529 0.076 Uiso 1 1 calc R . .
H34B H -0.0422 0.4532 0.5423 0.076 Uiso 1 1 calc R . .
H34C H 0.0225 0.4482 0.657 0.076 Uiso 1 1 calc R . .
C35 C 0.14686(18) 0.32718(10) 0.4771(2) 0.0208(6) Uani 1 1 d . . .
H35 H 0.1124 0.2957 0.4941 0.025 Uiso 1 1 calc R . .
C36 C 0.23570(18) 0.32267(9) 0.4174(2) 0.0177(6) Uani 1 1 d . . .
C37 C 0.27439(19) 0.26795(10) 0.3757(2) 0.0204(6) Uani 1 1 d . . .
C38 C 0.2779(2) 0.26729(10) 0.2437(2) 0.0263(6) Uani 1 1 d . . .
H38A H 0.2112 0.2746 0.2117 0.039 Uiso 1 1 calc R . .
H38B H 0.3001 0.2326 0.2183 0.039 Uiso 1 1 calc R . .
H38C H 0.3247 0.2942 0.2185 0.039 Uiso 1 1 calc R . .
C39 C 0.38119(19) 0.25584(10) 0.4268(2) 0.0268(6) Uani 1 1 d . . .
H39A H 0.4059 0.2229 0.395 0.04 Uiso 1 1 calc R . .
H39B H 0.3776 0.2525 0.5088 0.04 Uiso 1 1 calc R . .
H39C H 0.4266 0.2846 0.4084 0.04 Uiso 1 1 calc R . .
C40 C 0.2042(2) 0.22174(10) 0.4108(2) 0.0280(7) Uani 1 1 d . . .
H40A H 0.2294 0.1886 0.3804 0.042 Uiso 1 1 calc R . .
H40B H 0.1366 0.2282 0.3807 0.042 Uiso 1 1 calc R . .
H40C H 0.203 0.2196 0.4931 0.042 Uiso 1 1 calc R . .
C42 C 0.3420(2) 0.41214(13) 0.0770(3) 0.0422(8) Uani 1 1 d . . .
H42A H 0.2871 0.4133 0.1311 0.051 Uiso 1 1 calc R . .
H42B H 0.3615 0.3749 0.0674 0.051 Uiso 1 1 calc R . .
C43 C 0.3045(2) 0.43378(12) -0.0359(2) 0.0415(8) Uani 1 1 d . . .
H43A H 0.2822 0.4701 -0.0262 0.062 Uiso 1 1 calc R . .
H43B H 0.2486 0.4123 -0.0642 0.062 Uiso 1 1 calc R . .
H43C H 0.3586 0.4328 -0.0898 0.062 Uiso 1 1 calc R . .
C45 C 0.6151(2) 0.40242(13) -0.0958(3) 0.0444(8) Uani 1 1 d . . .
H45A H 0.5777 0.3945 -0.1667 0.053 Uiso 1 1 calc R . .
H45B H 0.6124 0.3708 -0.0472 0.053 Uiso 1 1 calc R . .
C46 C 0.7232(3) 0.41394(16) -0.1224(3) 0.0667(12) Uani 1 1 d . . .
H46A H 0.7259 0.4426 -0.1774 0.1 Uiso 1 1 calc R . .
H46B H 0.7539 0.3824 -0.1538 0.1 Uiso 1 1 calc R . .
H46C H 0.7596 0.4243 -0.0533 0.1 Uiso 1 1 calc R . .
N17 N 0.57842(15) 0.48706(8) 0.30739(17) 0.0187(5) Uani 1 1 d . . .
N24 N 0.38961(15) 0.48112(8) 0.38026(17) 0.0176(5) Uani 1 1 d . . .
O16 O 0.58545(13) 0.37462(6) 0.27735(15) 0.0238(4) Uani 1 1 d . . .
O25 O 0.37457(12) 0.36844(6) 0.33484(14) 0.0210(4) Uani 1 1 d . . .
O41 O 0.42830(14) 0.44184(8) 0.12404(15) 0.0261(5) Uani 1 1 d . . .
H41 H 0.472(2) 0.4402(12) 0.078(3) 0.039 Uiso 1 1 d . . .
O44 O 0.56721(18) 0.44563(9) -0.03965(19) 0.0495(6) Uani 1 1 d . . .
H44 H 0.571 0.4727 -0.0793 0.074 Uiso 1 1 calc R . .
Zn1 Zn 0.47449(2) 0.424024(11) 0.29963(2) 0.01916(10) Uani 1 1 d . . .

loop_
_atom_site_aniso_label
_atom_site_aniso_U_11
_atom_site_aniso_U_22
_atom_site_aniso_U_33
_atom_site_aniso_U_23
_atom_site_aniso_U_13
_atom_site_aniso_U_12
C1 0.0323(17) 0.0161(14) 0.0433(18) -0.0005(13) 0.0041(13) 0.0038(13)
C2 0.0392(18) 0.0216(15) 0.0325(16) 0.0043(13) 0.0080(13) 0.0004(13)
C3 0.0307(16) 0.0191(15) 0.0393(17) -0.0044(13) 0.0030(13) -0.0009(12)
C4 0.0224(14) 0.0156(13) 0.0258(14) -0.0039(11) 0.0040(11) 0.0019(11)
C5 0.0223(14) 0.0159(13) 0.0195(13) 0.0016(11) -0.0006(11) 0.0019(11)
C6 0.0226(15) 0.0188(14) 0.0234(14) -0.0013(11) -0.0009(11) 0.0053(11)
C7 0.0187(14) 0.0225(14) 0.0209(14) 0.0027(11) 0.0011(11) 0.0017(12)
C8 0.0185(14) 0.0232(14) 0.0287(15) 0.0006(12) 0.0042(12) -0.0001(12)
C9 0.0256(16) 0.051(2) 0.0320(17) 0.0040(15) 0.0096(13) 0.0014(15)
C10 0.0205(15) 0.0350(17) 0.0437(18) 0.0066(14) 0.0027(13) 0.0047(13)
C11 0.0249(17) 0.0293(17) 0.059(2) -0.0028(15) 0.0146(15) -0.0007(13)
C12 0.0225(14) 0.0171(13) 0.0224(14) 0.0016(11) 0.0008(11) -0.0027(11)
C13 0.0198(14) 0.0151(14) 0.0231(14) -0.0005(11) 0.0021(11) 0.0009(11)
C14 0.0202(14) 0.0166(13) 0.0195(13) -0.0004(11) 0.0013(11) 0.0016(11)
C15 0.0208(14) 0.0153(13) 0.0242(14) 0.0019(11) 0.0000(11) -0.0035(11)
C18 0.0227(14) 0.0123(13) 0.0183(13) -0.0018(10) -0.0003(11) 0.0011(11)
C19 0.0190(14) 0.0203(15) 0.0234(14) -0.0001(11) 0.0028(11) -0.0019(11)
C20 0.0260(15) 0.0125(13) 0.0295(15) 0.0017(11) -0.0006(12) -0.0027(11)
C21 0.0316(16) 0.0148(14) 0.0272(15) -0.0035(11) 0.0035(12) 0.0035(12)
C22 0.0219(14) 0.0184(13) 0.0288(15) -0.0007(12) 0.0045(11) 0.0004(12)
C23 0.0218(14) 0.0144(13) 0.0189(13) 0.0000(11) 0.0000(11) 0.0028(11)
C26 0.0214(14) 0.0147(13) 0.0227(14) 0.0011(11) 0.0001(11) 0.0049(11)
C27 0.0174(14) 0.0207(14) 0.0173(13) 0.0016(11) 0.0004(11) 0.0009(11)
C28 0.0207(14) 0.0140(13) 0.0223(14) 0.0010(11) -0.0007(11) 0.0011(11)
C29 0.0212(14) 0.0158(13) 0.0274(14) -0.0028(12) 0.0028(11) 0.0045(12)
C30 0.0182(14) 0.0206(14) 0.0226(14) -0.0009(11) 0.0017(11) -0.0013(11)
C31 0.0230(15) 0.0184(14) 0.0329(16) 0.0013(12) 0.0082(12) -0.0022(12)
C32 0.0341(18) 0.0467(19) 0.0284(16) -0.0001(14) 0.0108(14) -0.0044(15)
C33 0.0199(15) 0.049(2) 0.0388(18) 0.0075(15) 0.0063(13) -0.0043(14)
C34 0.0370(19) 0.0336(19) 0.084(3) -0.0059(18) 0.0338(18) -0.0012(15)
C35 0.0227(15) 0.0178(14) 0.0220(14) 0.0026(11) 0.0028(11) -0.0043(11)
C36 0.0212(14) 0.0145(13) 0.0172(13) -0.0007(11) -0.0021(11) -0.0001(11)
C37 0.0233(15) 0.0142(13) 0.0239(14) 0.0002(11) 0.0035(11) -0.0011(11)
C38 0.0345(17) 0.0179(14) 0.0266(15) -0.0035(12) 0.0045(12) 0.0044(13)
C39 0.0282(16) 0.0177(14) 0.0344(16) -0.0007(12) -0.0008(12) 0.0043(12)
C40 0.0341(17) 0.0185(14) 0.0317(16) -0.0022(12) 0.0056(13) 0.0005(12)
C42 0.0360(19) 0.049(2) 0.0410(19) 0.0074(16) -0.0065(15) -0.0179(16)
C43 0.042(2) 0.046(2) 0.0355(18) 0.0051(15) -0.0084(15) -0.0124(16)
C45 0.053(2) 0.0380(19) 0.042(2) 0.0023(16) 0.0025(16) 0.0145(17)
C46 0.037(2) 0.099(3) 0.063(2) -0.022(2) -0.0040(18) 0.022(2)
N17 0.0183(12) 0.0135(11) 0.0244(12) 0.0001(9) 0.0023(9) 0.0015(9)
N24 0.0182(12) 0.0126(11) 0.0222(11) -0.0005(9) 0.0031(9) 0.0001(9)
O16 0.0190(10) 0.0142(9) 0.0388(11) -0.0028(8) 0.0096(8) 0.0004(8)
O25 0.0206(10) 0.0148(9) 0.0277(10) -0.0011(8) 0.0072(8) -0.0001(8)
O41 0.0230(11) 0.0312(11) 0.0241(11) -0.0014(9) 0.0039(8) -0.0082(9)
O44 0.0542(15) 0.0446(14) 0.0506(14) 0.0037(12) 0.0186(12) 0.0008(12)
Zn1 0.01898(17) 0.01341(15) 0.02532(18) -0.00135(13) 0.00496(12) 0.00017(13)

loop_
_atom_type_symbol
_atom_type_number_in_cell
C 160
H 232
N 8
O 16
Zn 4

loop_
_geom_angle_atom_site_label_1
_geom_angle_atom_site_label_2
_geom_angle_atom_site_label_3
_geom_angle
_geom_angle_site_symmetry_1
_geom_angle_site_symmetry_3
_geom_angle_publ_flag
C4 C1 H1A 109.5 . . ?
C4 C1 H1B 109.5 . . ?
H1A C1 H1B 109.5 . . ?
C4 C1 H1C 109.5 . . ?
H1A C1 H1C 109.5 . . ?
H1B C1 H1C 109.5 . . ?
C4 C2 H2A 109.5 . . ?
C4 C2 H2B 109.5 . . ?
H2A C2 H2B 109.5 . . ?
C4 C2 H2C 109.5 . . ?
H2A C2 H2C 109.5 . . ?
H2B C2 H2C 109.5 . . ?
C4 C3 H3A 109.5 . . ?
C4 C3 H3B 109.5 . . ?
H3A C3 H3B 109.5 . . ?
C4 C3 H3C 109.5 . . ?
H3A C3 H3C 109.5 . . ?
H3B C3 H3C 109.5 . . ?
C1 C4 C2 107.1(2) . . ?
C1 C4 C3 108.0(2) . . ?
C2 C4 C3 109.6(2) . . ?
C1 C4 C5 111.5(2) . . ?
C2 C4 C5 109.3(2) . . ?
C3 C4 C5 111.2(2) . . ?
C6 C5 C14 118.2(2) . . ?
C6 C5 C4 122.4(2) . . ?
C14 C5 C4 119.4(2) . . ?
C5 C6 C7 125.1(2) . . ?
C5 C6 H6 117.5 . . ?
C7 C6 H6 117.5 . . ?
C12 C7 C6 116.5(2) . . ?
C12 C7 C8 124.2(2) . . ?
C6 C7 C8 119.3(2) . . ?
C11 C8 C10 107.7(2) . . ?
C11 C8 C9 109.5(2) . . ?
C10 C8 C9 108.8(2) . . ?
C11 C8 C7 111.8(2) . . ?
C10 C8 C7 110.2(2) . . ?
C9 C8 C7 108.8(2) . . ?
C8 C9 H9A 109.5 . . ?
C8 C9 H9B 109.5 . . ?
H9A C9 H9B 109.5 . . ?
C8 C9 H9C 109.5 . . ?
H9A C9 H9C 109.5 . . ?
H9B C9 H9C 109.5 . . ?
C8 C10 H10A 109.5 . . ?
C8 C10 H10B 109.5 . . ?
H10A C10 H10B 109.5 . . ?
C8 C10 H10C 109.5 . . ?
H10A C10 H10C 109.5 . . ?
H10B C10 H10C 109.5 . . ?
C8 C11 H11A 109.5 . . ?
C8 C11 H11B 109.5 . . ?
H11A C11 H11B 109.5 . . ?
C8 C11 H11C 109.5 . . ?
H11A C11 H11C 109.5 . . ?
H11B C11 H11C 109.5 . . ?
C7 C12 C13 122.3(2) . . ?
C7 C12 H12 118.9 . . ?
C13 C12 H12 118.9 . . ?
C12 C13 C14 119.9(2) . . ?
C12 C13 C15 116.1(2) . . ?
C14 C13 C15 124.0(2) . . ?
O16 C14 C13 123.1(2) . . ?
O16 C14 C5 118.9(2) . . ?
C13 C14 C5 118.0(2) . . ?
N17 C15 C13 125.8(2) . . ?
N17 C15 H15 117.1 . . ?
C13 C15 H15 117.1 . . ?
C19 C18 N17 125.2(2) . . ?
C19 C18 C23 119.3(2) . . ?
N17 C18 C23 115.5(2) . . ?
C20 C19 C18 120.5(2) . . ?
C20 C19 H19 119.7 . . ?
C18 C19 H19 119.7 . . ?
C19 C20 C21 120.1(2) . . ?
C19 C20 H20 119.9 . . ?
C21 C20 H20 119.9 . . ?
C22 C21 C20 120.2(2) . . ?
C22 C21 H21 119.9 . . ?
C20 C21 H21 119.9 . . ?
C21 C22 C23 120.9(2) . . ?
C21 C22 H22 119.5 . . ?
C23 C22 H22 119.5 . . ?
C22 C23 N24 125.2(2) . . ?
C22 C23 C18 118.8(2) . . ?
N24 C23 C18 116.0(2) . . ?
N24 C26 C28 127.3(2) . . ?
N24 C26 H26 116.3 . . ?
C28 C26 H26 116.3 . . ?
O25 C27 C28 122.2(2) . . ?
O25 C27 C36 119.7(2) . . ?
C28 C27 C36 118.1(2) . . ?
C29 C28 C26 115.2(2) . . ?
C29 C28 C27 119.7(2) . . ?
C26 C28 C27 124.9(2) . . ?
C30 C29 C28 122.7(2) . . ?
C30 C29 H29 118.7 . . ?
C28 C29 H29 118.7 . . ?
C29 C30 C35 116.4(2) . . ?
C29 C30 C31 123.8(2) . . ?
C35 C30 C31 119.8(2) . . ?
C34 C31 C33 108.3(3) . . ?
C34 C31 C32 108.2(2) . . ?
C33 C31 C32 109.9(2) . . ?
C34 C31 C30 111.7(2) . . ?
C33 C31 C30 109.4(2) . . ?
C32 C31 C30 109.2(2) . . ?
C31 C32 H32A 109.5 . . ?
C31 C32 H32B 109.5 . . ?
H32A C32 H32B 109.5 . . ?
C31 C32 H32C 109.5 . . ?
H32A C32 H32C 109.5 . . ?
H32B C32 H32C 109.5 . . ?
C31 C33 H33A 109.5 . . ?
C31 C33 H33B 109.5 . . ?
H33A C33 H33B 109.5 . . ?
C31 C33 H33C 109.5 . . ?
H33A C33 H33C 109.5 . . ?
H33B C33 H33C 109.5 . . ?
C31 C34 H34A 109.5 . . ?
C31 C34 H34B 109.5 . . ?
H34A C34 H34B 109.5 . . ?
C31 C34 H34C 109.5 . . ?
H34A C34 H34C 109.5 . . ?
H34B C34 H34C 109.5 . . ?
C36 C35 C30 125.0(2) . . ?
C36 C35 H35 117.5 . . ?
C30 C35 H35 117.5 . . ?
C35 C36 C27 118.0(2) . . ?
C35 C36 C37 121.5(2) . . ?
C27 C36 C37 120.5(2) . . ?
C40 C37 C36 112.09(19) . . ?
C40 C37 C38 106.9(2) . . ?
C36 C37 C38 110.1(2) . . ?
C40 C37 C39 107.3(2) . . ?
C36 C37 C39 110.9(2) . . ?
C38 C37 C39 109.4(2) . . ?
C37 C38 H38A 109.5 . . ?
C37 C38 H38B 109.5 . . ?
H38A C38 H38B 109.5 . . ?
C37 C38 H38C 109.5 . . ?
H38A C38 H38C 109.5 . . ?
H38B C38 H38C 109.5 . . ?
C37 C39 H39A 109.5 . . ?
C37 C39 H39B 109.5 . . ?
H39A C39 H39B 109.5 . . ?
C37 C39 H39C 109.5 . . ?
H39A C39 H39C 109.5 . . ?
H39B C39 H39C 109.5 . . ?
C37 C40 H40A 109.5 . . ?
C37 C40 H40B 109.5 . . ?
H40A C40 H40B 109.5 . . ?
C37 C40 H40C 109.5 . . ?
H40A C40 H40C 109.5 . . ?
H40B C40 H40C 109.5 . . ?
O41 C42 C43 112.6(2) . . ?
O41 C42 H42A 109.1 . . ?
C43 C42 H42A 109.1 . . ?
O41 C42 H42B 109.1 . . ?
C43 C42 H42B 109.1 . . ?
H42A C42 H42B 107.8 . . ?
C42 C43 H43A 109.5 . . ?
C42 C43 H43B 109.5 . . ?
H43A C43 H43B 109.5 . . ?
C42 C43 H43C 109.5 . . ?
H43A C43 H43C 109.5 . . ?
H43B C43 H43C 109.5 . . ?
O44 C45 C46 112.7(3) . . ?
O44 C45 H45A 109 . . ?
C46 C45 H45A 109 . . ?
O44 C45 H45B 109 . . ?
C46 C45 H45B 109 . . ?
H45A C45 H45B 107.8 . . ?
C45 C46 H46A 109.5 . . ?
C45 C46 H46B 109.5 . . ?
H46A C46 H46B 109.5 . . ?
C45 C46 H46C 109.5 . . ?
H46A C46 H46C 109.5 . . ?
H46B C46 H46C 109.5 . . ?
C15 N17 C18 122.2(2) . . ?
C15 N17 Zn1 124.47(16) . . ?
C18 N17 Zn1 113.35(15) . . ?
C26 N24 C23 122.1(2) . . ?
C26 N24 Zn1 123.49(16) . . ?
C23 N24 Zn1 114.45(15) . . ?
C14 O16 Zn1 130.58(15) . . ?
C27 O25 Zn1 130.53(15) . . ?
C42 O41 Zn1 116.71(15) . . ?
C42 O41 H41 107(2) . . ?
Zn1 O41 H41 116(2) . . ?
C45 O44 H44 109.5 . . ?
O16 Zn1 O25 95.09(7) . . ?
O16 Zn1 N24 157.76(8) . . ?
O25 Zn1 N24 91.18(7) . . ?
O16 Zn1 N17 89.50(7) . . ?
O25 Zn1 N17 165.19(7) . . ?
N24 Zn1 N17 79.60(8) . . ?
O16 Zn1 O41 101.44(7) . . ?
O25 Zn1 O41 99.78(7) . . ?
N24 Zn1 O41 98.47(7) . . ?
N17 Zn1 O41 93.06(7) . . ?

loop_
_geom_bond_atom_site_label_1
_geom_bond_atom_site_label_2
_geom_bond_distance
_geom_bond_site_symmetry_2
_geom_bond_publ_flag
C1 C4 1.527(3) . ?
C1 H1A 0.96 . ?
C1 H1B 0.96 . ?
C1 H1C 0.96 . ?
C2 C4 1.533(3) . ?
C2 H2A 0.96 . ?
C2 H2B 0.96 . ?
C2 H2C 0.96 . ?
C3 C4 1.533(4) . ?
C3 H3A 0.96 . ?
C3 H3B 0.96 . ?
C3 H3C 0.96 . ?
C4 C5 1.537(3) . ?
C5 C6 1.377(3) . ?
C5 C14 1.439(3) . ?
C6 C7 1.406(3) . ?
C6 H6 0.93 . ?
C7 C12 1.373(3) . ?
C7 C8 1.542(3) . ?
C8 C11 1.528(4) . ?
C8 C10 1.529(4) . ?
C8 C9 1.532(4) . ?
C9 H9A 0.96 . ?
C9 H9B 0.96 . ?
C9 H9C 0.96 . ?
C10 H10A 0.96 . ?
C10 H10B 0.96 . ?
C10 H10C 0.96 . ?
C11 H11A 0.96 . ?
C11 H11B 0.96 . ?
C11 H11C 0.96 . ?
C12 C13 1.421(3) . ?
C12 H12 0.93 . ?
C13 C14 1.426(3) . ?
C13 C15 1.434(3) . ?
C14 O16 1.300(3) . ?
C15 N17 1.306(3) . ?
C15 H15 0.93 . ?
C18 C19 1.396(3) . ?
C18 N17 1.414(3) . ?
C18 C23 1.416(3) . ?
C19 C20 1.380(3) . ?
C19 H19 0.93 . ?
C20 C21 1.386(3) . ?
C20 H20 0.93 . ?
C21 C22 1.375(3) . ?
C21 H21 0.93 . ?
C22 C23 1.396(3) . ?
C22 H22 0.93 . ?
C23 N24 1.411(3) . ?
C26 N24 1.304(3) . ?
C26 C28 1.428(3) . ?
C26 H26 0.93 . ?
C27 O25 1.303(3) . ?
C27 C28 1.428(3) . ?
C27 C36 1.441(3) . ?
C28 C29 1.424(3) . ?
C29 C30 1.363(3) . ?
C29 H29 0.93 . ?
C30 C35 1.417(3) . ?
C30 C31 1.535(3) . ?
C31 C34 1.520(4) . ?
C31 C33 1.533(4) . ?
C31 C32 1.533(4) . ?
C32 H32A 0.96 . ?
C32 H32B 0.96 . ?
C32 H32C 0.96 . ?
C33 H33A 0.96 . ?
C33 H33B 0.96 . ?
C33 H33C 0.96 . ?
C34 H34A 0.96 . ?
C34 H34B 0.96 . ?
C34 H34C 0.96 . ?
C35 C36 1.378(3) . ?
C35 H35 0.93 . ?
C36 C37 1.538(3) . ?
C37 C40 1.536(3) . ?
C37 C38 1.539(3) . ?
C37 C39 1.539(3) . ?
C38 H38A 0.96 . ?
C38 H38B 0.96 . ?
C38 H38C 0.96 . ?
C39 H39A 0.96 . ?
C39 H39B 0.96 . ?
C39 H39C 0.96 . ?
C40 H40A 0.96 . ?
C40 H40B 0.96 . ?
C40 H40C 0.96 . ?
C42 O41 1.449(3) . ?
C42 C43 1.491(4) . ?
C42 H42A 0.97 . ?
C42 H42B 0.97 . ?
C43 H43A 0.96 . ?
C43 H43B 0.96 . ?
C43 H43C 0.96 . ?
C45 O44 1.415(3) . ?
C45 C46 1.489(4) . ?
C45 H45A 0.97 . ?
C45 H45B 0.97 . ?
C46 H46A 0.96 . ?
C46 H46B 0.96 . ?
C46 H46C 0.96 . ?
N17 Zn1 2.082(2) . ?
N24 Zn1 2.0498(19) . ?
O16 Zn1 1.9302(16) . ?
O25 Zn1 1.9586(16) . ?
O41 Zn1 2.1621(18) . ?
O41 H41 0.79(3) . ?
O44 H44 0.82 . ?
